data_1545369
loop_
_publ_author_name
'Yang, Yan'
'Anker, Mathew D.'
'Fang, Jian'
'Mahon, Mary F.'
'Maron, Laurent'
'Weetman, Catherine'
'Hill, Michael S.'

_publ_section_title
;
 Hydrodeoxygenation of isocyanates: snapshots of a magnesium-mediated
 C&#xE001;O bond cleavage
;
_journal_issue 5
_journal_name_full 'Chem. Sci.'
_journal_page_first 3529
_journal_paper_doi 10.1039/C7SC00117G
_journal_volume 8
_journal_year 2017
_chemical_formula_moiety 'C19 H30 B N O3'
_chemical_formula_sum 'C19 H30 B N O3'
_chemical_formula_weight 331.25
_chemical_name_systematic
;
 ?
;
_space_group_crystal_system trigonal
_space_group_IT_number 144
_space_group_name_Hall 'P 31'
_space_group_name_H-M_alt 'P 31'
_symmetry_space_group_name_Hall 'P 31'
_symmetry_space_group_name_H-M 'P 31'
_atom_sites_solution_hydrogens geom
_atom_sites_solution_primary direct
_audit_creation_date 2017-01-09
_audit_creation_method
;
Olex2 1.2
(compiled 2017.01.04 svn.r3372 for OlexSys, GUI svn.r5289)
;
_audit_update_record
;
2017-01-09 deposited with the CCDC.
2017-03-01 downloaded from the CCDC.
;
_cell_angle_alpha 90
_cell_angle_beta 90
_cell_angle_gamma 120
_cell_formula_units_Z 3
_cell_length_a 9.7577(2)
_cell_length_b 9.7577(2)
_cell_length_c 17.8748(4)
_cell_measurement_reflns_used 5551
_cell_measurement_temperature 150.00(10)
_cell_measurement_theta_max 72.3330
_cell_measurement_theta_min 5.2300
_cell_volume 1473.90(5)
_computing_cell_refinement 'CrysAlisPro 1.171.38.43 (Rigaku OD, 2015)'
_computing_data_collection 'CrysAlisPro 1.171.38.43 (Rigaku OD, 2015)'
_computing_data_reduction 'CrysAlisPro 1.171.38.43 (Rigaku OD, 2015)'
_computing_molecular_graphics 'Olex2 (Dolomanov et al., 2009)'
_computing_publication_material 'Olex2 (Dolomanov et al., 2009)'
_computing_structure_refinement 'ShelXL (Sheldrick, 2015)'
_computing_structure_solution 'ShelXS (Sheldrick, 2008)'
_diffrn_ambient_temperature 150.00(10)
_diffrn_detector_area_resol_mean 8.1150
_diffrn_detector_type EosS2
_diffrn_measured_fraction_theta_full 1.000
_diffrn_measured_fraction_theta_max 0.997
_diffrn_measurement_device 'four-circle diffractometer'
_diffrn_measurement_device_type 'SuperNova, Dual, Cu at zero, EosS2'
_diffrn_measurement_method '\w scans'
_diffrn_radiation_type CuK\a
_diffrn_radiation_wavelength 1.54184
_diffrn_reflns_av_R_equivalents 0.0334
_diffrn_reflns_av_unetI/netI 0.0275
_diffrn_reflns_Laue_measured_fraction_full 1.000
_diffrn_reflns_Laue_measured_fraction_max 0.997
_diffrn_reflns_limit_h_max 12
_diffrn_reflns_limit_h_min -12
_diffrn_reflns_limit_k_max 11
_diffrn_reflns_limit_k_min -12
_diffrn_reflns_limit_l_max 22
_diffrn_reflns_limit_l_min -17
_diffrn_reflns_number 11789
_diffrn_reflns_point_group_measured_fraction_full 0.788
_diffrn_reflns_point_group_measured_fraction_max 0.779
_diffrn_reflns_theta_full 67.684
_diffrn_reflns_theta_max 73.589
_diffrn_reflns_theta_min 5.234
_exptl_absorpt_coefficient_mu 0.581
_exptl_absorpt_correction_T_max 0.978
_exptl_absorpt_correction_T_min 0.933
_exptl_absorpt_correction_type gaussian
_exptl_absorpt_process_details
;
CrysAlisPro 1.171.38.43 (Rigaku Oxford Diffraction, 2015)
Numerical absorption correction based on gaussian integration over
            a multifaceted crystal model
Empirical absorption correction using spherical harmonics,
 implemented in SCALE3 ABSPACK scaling algorithm.
;
_exptl_crystal_colour colorless
_exptl_crystal_density_diffrn 1.120
_exptl_crystal_description block
_exptl_crystal_F_000 540
_exptl_crystal_size_max 0.393
_exptl_crystal_size_mid 0.129
_exptl_crystal_size_min 0.087
_refine_diff_density_max 0.292
_refine_diff_density_min -0.159
_refine_diff_density_rms 0.035
_refine_ls_abs_structure_details
;
 Flack x determined using 964 quotients [(I+)-(I-)]/[(I+)+(I-)]
 (Parsons, Flack and Wagner, Acta Cryst. B69 (2013) 249-259).
;
_refine_ls_abs_structure_Flack 0.09(12)
_refine_ls_extinction_method none
_refine_ls_goodness_of_fit_ref 1.049
_refine_ls_hydrogen_treatment constr
_refine_ls_matrix_type full
_refine_ls_number_parameters 225
_refine_ls_number_reflns 3061
_refine_ls_number_restraints 1
_refine_ls_restrained_S_all 1.049
_refine_ls_R_factor_all 0.0433
_refine_ls_R_factor_gt 0.0413
_refine_ls_shift/su_max 0.000
_refine_ls_shift/su_mean 0.000
_refine_ls_structure_factor_coef Fsqd
_refine_ls_weighting_details 'w=1/[\s^2^(Fo^2^)+(0.0502P)^2^+0.4322P] where P=(Fo^2^+2Fc^2^)/3'
_refine_ls_weighting_scheme calc
_refine_ls_wR_factor_gt 0.1037
_refine_ls_wR_factor_ref 0.1053
_reflns_Friedel_coverage 0.563
_reflns_Friedel_fraction_full 0.575
_reflns_Friedel_fraction_max 0.561
_reflns_number_gt 2911
_reflns_number_total 3061
_reflns_threshold_expression 'I > 2\s(I)'
_cod_data_source_file c7sc00117g2.cif
_cod_data_source_block s16msh81
_cod_depositor_comments 'Adding full bibliography for 1545365--1545370.cif.'
_cod_original_cell_volume 1473.89(7)
_cod_database_code 1545369
_shelxl_version_number 2014-3
_shelx_space_group_comment
;
The symmetry employed for this shelxl refinement is uniquely defined
by the following loop, which should always be used as a source of
symmetry information in preference to the above space-group names.
They are only intended as comments.
;
_olex2_refinement_description
;
1. Fixed Uiso
 At 1.2 times of:
  All C(H) groups
 At 1.5 times of:
  All C(H,H,H) groups
2.a Ternary CH refined with riding coordinates:
 C8(H8), C11(H11)
2.b Aromatic/amide H refined with riding coordinates:
 C1(H1), C4(H4), C5(H5), C6(H6)
2.c Idealised Me refined as rotating group:
 C9(H9A,H9B,H9C), C10(H10A,H10B,H10C), C12(H12A,H12B,H12C), C13(H13A,H13B,
 H13C), C16(H16A,H16B,H16C), C17(H17A,H17B,H17C), C18(H18A,H18B,H18C), C19(H19A,
 H19B,H19C)
;
_olex2_submission_special_instructions 'No special instructions were received'
_oxdiff_exptl_absorpt_empirical_details
;
Empirical correction (ABSPACK) includes:
- Absorption correction using spherical harmonics
- Frame scaling
;

loop_
_space_group_symop_operation_xyz
'x, y, z'
'-y, x-y, z+1/3'
'-x+y, -x, z+2/3'

loop_
_atom_site_label
_atom_site_type_symbol
_atom_site_fract_x
_atom_site_fract_y
_atom_site_fract_z
_atom_site_U_iso_or_equiv
_atom_site_adp_type
_atom_site_occupancy
_atom_site_site_symmetry_order
_atom_site_calc_flag
_atom_site_refinement_flags_posn
O1 O 0.5354(3) 0.1154(3) 0.00225(14) 0.0506(7) Uani 1 1 d .
O2 O 0.1110(2) 0.1021(3) -0.00222(11) 0.0339(5) Uani 1 1 d .
O3 O 0.0596(2) 0.0175(2) 0.11945(10) 0.0272(4) Uani 1 1 d .
N1 N 0.3113(2) 0.0682(3) 0.06505(13) 0.0230(4) Uani 1 1 d .
C1 C 0.4075(3) 0.1063(4) 0.00317(17) 0.0322(6) Uani 1 1 d .
H1 H 0.3704 0.1270 -0.0422 0.039 Uiso 1 1 calc R
C2 C 0.3686(3) 0.0381(3) 0.13406(15) 0.0234(5) Uani 1 1 d .
C3 C 0.3382(3) -0.1148(3) 0.14920(17) 0.0272(6) Uani 1 1 d .
C4 C 0.3995(4) -0.1386(4) 0.21543(17) 0.0339(6) Uani 1 1 d .
H4 H 0.3799 -0.2417 0.2274 0.041 Uiso 1 1 calc R
C5 C 0.4873(4) -0.0161(4) 0.26354(18) 0.0365(7) Uani 1 1 d .
H5 H 0.5297 -0.0345 0.3077 0.044 Uiso 1 1 calc R
C6 C 0.5141(3) 0.1339(4) 0.24793(18) 0.0352(7) Uani 1 1 d .
H6 H 0.5741 0.2177 0.2819 0.042 Uiso 1 1 calc R
C7 C 0.4548(3) 0.1641(3) 0.18326(17) 0.0288(6) Uani 1 1 d .
C8 C 0.2392(4) -0.2516(3) 0.0977(2) 0.0367(7) Uani 1 1 d .
H8 H 0.2192 -0.2058 0.0517 0.044 Uiso 1 1 calc R
C9 C 0.0808(4) -0.3619(5) 0.1312(3) 0.0692(14) Uani 1 1 d .
H9A H 0.0950 -0.4087 0.1769 0.104 Uiso 1 1 calc GR
H9B H 0.0173 -0.4460 0.0953 0.104 Uiso 1 1 calc GR
H9C H 0.0264 -0.3031 0.1432 0.104 Uiso 1 1 calc GR
C10 C 0.3245(5) -0.3380(5) 0.0724(3) 0.0622(12) Uani 1 1 d .
H10A H 0.4258 -0.2624 0.0495 0.093 Uiso 1 1 calc GR
H10B H 0.2591 -0.4194 0.0358 0.093 Uiso 1 1 calc GR
H10C H 0.3436 -0.3878 0.1157 0.093 Uiso 1 1 calc GR
C11 C 0.4883(4) 0.3306(3) 0.1672(2) 0.0411(8) Uani 1 1 d .
H11 H 0.4232 0.3254 0.1229 0.049 Uiso 1 1 calc R
C12 C 0.4412(5) 0.3992(5) 0.2322(3) 0.0609(11) Uani 1 1 d .
H12A H 0.3281 0.3312 0.2426 0.091 Uiso 1 1 calc GR
H12B H 0.4626 0.5056 0.2192 0.091 Uiso 1 1 calc GR
H12C H 0.5026 0.4048 0.2766 0.091 Uiso 1 1 calc GR
C13 C 0.6624(5) 0.4359(4) 0.1462(3) 0.0600(11) Uani 1 1 d .
H13A H 0.7288 0.4512 0.1900 0.090 Uiso 1 1 calc GR
H13B H 0.6801 0.5388 0.1288 0.090 Uiso 1 1 calc GR
H13C H 0.6900 0.3852 0.1062 0.090 Uiso 1 1 calc GR
C14 C -0.0539(3) 0.0585(4) 0.01217(18) 0.0340(7) Uani 1 1 d .
C15 C -0.0619(3) 0.0567(3) 0.09828(18) 0.0292(6) Uani 1 1 d .
C16 C -0.0891(5) 0.1749(6) -0.0259(3) 0.0728(15) Uani 1 1 d .
H16A H -0.0061 0.2829 -0.0137 0.109 Uiso 1 1 calc GR
H16B H -0.1916 0.1584 -0.0087 0.109 Uiso 1 1 calc GR
H16C H -0.0925 0.1593 -0.0802 0.109 Uiso 1 1 calc GR
C17 C -0.1530(4) -0.1072(5) -0.0206(2) 0.0571(11) Uani 1 1 d .
H17A H -0.1251 -0.1063 -0.0733 0.086 Uiso 1 1 calc GR
H17B H -0.2655 -0.1404 -0.0165 0.086 Uiso 1 1 calc GR
H17C H -0.1319 -0.1814 0.0072 0.086 Uiso 1 1 calc GR
C18 C -0.2182(3) -0.0588(4) 0.13234(19) 0.0393(7) Uani 1 1 d .
H18A H -0.2449 -0.1668 0.1190 0.059 Uiso 1 1 calc GR
H18B H -0.3003 -0.0380 0.1134 0.059 Uiso 1 1 calc GR
H18C H -0.2115 -0.0472 0.1869 0.059 Uiso 1 1 calc GR
C19 C -0.0044(5) 0.2213(4) 0.1324(3) 0.0541(10) Uani 1 1 d .
H19A H 0.0169 0.2191 0.1858 0.081 Uiso 1 1 calc GR
H19B H -0.0862 0.2507 0.1260 0.081 Uiso 1 1 calc GR
H19C H 0.0928 0.2992 0.1071 0.081 Uiso 1 1 calc GR
B1 B 0.1608(3) 0.0624(3) 0.06070(18) 0.0236(6) Uani 1 1 d .

loop_
_atom_site_aniso_label
_atom_site_aniso_U_11
_atom_site_aniso_U_22
_atom_site_aniso_U_33
_atom_site_aniso_U_23
_atom_site_aniso_U_13
_atom_site_aniso_U_12
O1 0.0349(12) 0.0812(18) 0.0417(14) 0.0163(13) 0.0122(10) 0.0336(12)
O2 0.0247(10) 0.0501(12) 0.0310(12) 0.0149(10) 0.0053(8) 0.0218(9)
O3 0.0247(9) 0.0373(10) 0.0217(10) 0.0010(8) -0.0012(8) 0.0170(8)
N1 0.0208(10) 0.0246(10) 0.0215(11) 0.0017(9) -0.0005(9) 0.0098(9)
C1 0.0263(14) 0.0412(16) 0.0270(16) 0.0055(12) 0.0016(11) 0.0152(12)
C2 0.0180(11) 0.0263(13) 0.0244(13) 0.0039(10) 0.0018(10) 0.0098(10)
C3 0.0230(13) 0.0262(13) 0.0303(15) 0.0037(11) 0.0020(11) 0.0108(10)
C4 0.0337(15) 0.0348(15) 0.0341(17) 0.0104(13) 0.0025(13) 0.0178(13)
C5 0.0359(16) 0.0476(17) 0.0276(16) 0.0075(13) -0.0036(13) 0.0221(14)
C6 0.0315(15) 0.0404(16) 0.0313(17) -0.0058(13) -0.0107(12) 0.0161(13)
C7 0.0233(13) 0.0283(14) 0.0310(15) 0.0005(12) -0.0029(11) 0.0101(11)
C8 0.0384(16) 0.0246(14) 0.0423(19) -0.0011(13) -0.0062(13) 0.0122(12)
C9 0.0368(19) 0.045(2) 0.103(4) -0.029(2) 0.012(2) 0.0038(16)
C10 0.045(2) 0.065(2) 0.068(3) -0.029(2) 0.0063(18) 0.0212(18)
C11 0.0463(18) 0.0264(15) 0.046(2) -0.0051(13) -0.0161(15) 0.0148(13)
C12 0.066(3) 0.0420(19) 0.078(3) -0.0173(19) -0.009(2) 0.0292(19)
C13 0.057(2) 0.0289(17) 0.068(3) 0.0065(17) -0.001(2) 0.0024(16)
C14 0.0236(13) 0.0536(18) 0.0282(16) 0.0049(13) -0.0008(12) 0.0217(13)
C15 0.0248(13) 0.0337(14) 0.0333(16) 0.0033(12) 0.0006(11) 0.0179(11)
C16 0.061(2) 0.119(4) 0.068(3) 0.055(3) 0.026(2) 0.067(3)
C17 0.0345(17) 0.083(3) 0.039(2) -0.0221(19) -0.0097(15) 0.0185(18)
C18 0.0287(15) 0.0481(18) 0.0405(19) 0.0036(15) 0.0032(13) 0.0187(14)
C19 0.053(2) 0.0420(19) 0.072(3) -0.0117(18) 0.0011(19) 0.0277(17)
B1 0.0232(14) 0.0205(13) 0.0234(15) -0.0016(11) -0.0027(12) 0.0082(11)

loop_
_atom_type_symbol
_atom_type_description
_atom_type_scat_dispersion_real
_atom_type_scat_dispersion_imag
_atom_type_scat_source
C C 0.0181 0.0091 'International Tables Vol C Tables 4.2.6.8 and 6.1.1.4'
H H 0.0000 0.0000 'International Tables Vol C Tables 4.2.6.8 and 6.1.1.4'
B B 0.0090 0.0039 'International Tables Vol C Tables 4.2.6.8 and 6.1.1.4'
N N 0.0311 0.0180 'International Tables Vol C Tables 4.2.6.8 and 6.1.1.4'
O O 0.0492 0.0322 'International Tables Vol C Tables 4.2.6.8 and 6.1.1.4'

loop_
_geom_angle_atom_site_label_1
_geom_angle_atom_site_label_2
_geom_angle_atom_site_label_3
_geom_angle
B1 O2 C14 105.6(2)
B1 O3 C15 105.6(2)
C1 N1 C2 117.4(2)
C1 N1 B1 120.7(2)
B1 N1 C2 121.9(2)
O1 C1 N1 124.9(3)
O1 C1 H1 117.6
N1 C1 H1 117.6
C3 C2 N1 119.1(2)
C3 C2 C7 122.0(3)
C7 C2 N1 118.8(2)
C2 C3 C4 117.5(3)
C2 C3 C8 121.8(3)
C4 C3 C8 120.6(3)
C3 C4 H4 119.3
C5 C4 C3 121.3(3)
C5 C4 H4 119.3
C4 C5 H5 119.9
C4 C5 C6 120.2(3)
C6 C5 H5 119.9
C5 C6 H6 119.5
C5 C6 C7 121.0(3)
C7 C6 H6 119.5
C2 C7 C11 122.3(3)
C6 C7 C2 117.9(3)
C6 C7 C11 119.7(3)
C3 C8 H8 106.7
C3 C8 C10 112.7(3)
C9 C8 C3 111.5(3)
C9 C8 H8 106.7
C9 C8 C10 112.0(3)
C10 C8 H8 106.7
C8 C9 H9A 109.5
C8 C9 H9B 109.5
C8 C9 H9C 109.5
H9A C9 H9B 109.5
H9A C9 H9C 109.5
H9B C9 H9C 109.5
C8 C10 H10A 109.5
C8 C10 H10B 109.5
C8 C10 H10C 109.5
H10A C10 H10B 109.5
H10A C10 H10C 109.5
H10B C10 H10C 109.5
C7 C11 H11 107.7
C7 C11 C12 112.0(3)
C7 C11 C13 109.8(3)
C12 C11 H11 107.7
C12 C11 C13 111.8(3)
C13 C11 H11 107.7
C11 C12 H12A 109.5
C11 C12 H12B 109.5
C11 C12 H12C 109.5
H12A C12 H12B 109.5
H12A C12 H12C 109.5
H12B C12 H12C 109.5
C11 C13 H13A 109.5
C11 C13 H13B 109.5
C11 C13 H13C 109.5
H13A C13 H13B 109.5
H13A C13 H13C 109.5
H13B C13 H13C 109.5
O2 C14 C15 102.7(2)
O2 C14 C16 109.5(3)
O2 C14 C17 105.2(3)
C16 C14 C15 115.6(3)
C16 C14 C17 111.3(3)
C17 C14 C15 111.7(3)
O3 C15 C14 102.6(2)
O3 C15 C18 110.5(2)
O3 C15 C19 104.5(2)
C18 C15 C14 116.2(3)
C18 C15 C19 109.1(3)
C19 C15 C14 113.2(3)
C14 C16 H16A 109.5
C14 C16 H16B 109.5
C14 C16 H16C 109.5
H16A C16 H16B 109.5
H16A C16 H16C 109.5
H16B C16 H16C 109.5
C14 C17 H17A 109.5
C14 C17 H17B 109.5
C14 C17 H17C 109.5
H17A C17 H17B 109.5
H17A C17 H17C 109.5
H17B C17 H17C 109.5
C15 C18 H18A 109.5
C15 C18 H18B 109.5
C15 C18 H18C 109.5
H18A C18 H18B 109.5
H18A C18 H18C 109.5
H18B C18 H18C 109.5
C15 C19 H19A 109.5
C15 C19 H19B 109.5
C15 C19 H19C 109.5
H19A C19 H19B 109.5
H19A C19 H19C 109.5
H19B C19 H19C 109.5
O2 B1 N1 122.4(3)
O3 B1 O2 115.3(2)
O3 B1 N1 122.2(2)

loop_
_geom_bond_atom_site_label_1
_geom_bond_atom_site_label_2
_geom_bond_distance
O1 C1 1.206(4)
O2 C14 1.467(3)
O2 B1 1.356(4)
O3 C15 1.466(3)
O3 B1 1.355(4)
N1 C1 1.376(3)
N1 C2 1.444(3)
N1 B1 1.443(3)
C1 H1 0.9500
C2 C3 1.395(4)
C2 C7 1.399(4)
C3 C4 1.397(4)
C3 C8 1.508(4)
C4 H4 0.9500
C4 C5 1.370(5)
C5 H5 0.9500
C5 C6 1.380(4)
C6 H6 0.9500
C6 C7 1.389(4)
C7 C11 1.516(4)
C8 H8 1.0000
C8 C9 1.497(5)
C8 C10 1.519(5)
C9 H9A 0.9800
C9 H9B 0.9800
C9 H9C 0.9800
C10 H10A 0.9800
C10 H10B 0.9800
C10 H10C 0.9800
C11 H11 1.0000
C11 C12 1.522(5)
C11 C13 1.529(5)
C12 H12A 0.9800
C12 H12B 0.9800
C12 H12C 0.9800
C13 H13A 0.9800
C13 H13B 0.9800
C13 H13C 0.9800
C14 C15 1.541(4)
C14 C16 1.504(5)
C14 C17 1.526(5)
C15 C18 1.499(4)
C15 C19 1.538(4)
C16 H16A 0.9800
C16 H16B 0.9800
C16 H16C 0.9800
C17 H17A 0.9800
C17 H17B 0.9800
C17 H17C 0.9800
C18 H18A 0.9800
C18 H18B 0.9800
C18 H18C 0.9800
C19 H19A 0.9800
C19 H19B 0.9800
C19 H19C 0.9800

loop_
_geom_torsion_atom_site_label_1
_geom_torsion_atom_site_label_2
_geom_torsion_atom_site_label_3
_geom_torsion_atom_site_label_4
_geom_torsion
O2 C14 C15 O3 -28.0(3)
O2 C14 C15 C18 -148.7(2)
O2 C14 C15 C19 83.9(3)
N1 C2 C3 C4 178.1(2)
N1 C2 C3 C8 -3.6(4)
N1 C2 C7 C6 -177.5(2)
N1 C2 C7 C11 0.8(4)
C1 N1 C2 C3 -87.9(3)
C1 N1 C2 C7 91.2(3)
C1 N1 B1 O2 -3.8(4)
C1 N1 B1 O3 176.5(2)
C2 N1 C1 O1 0.5(4)
C2 N1 B1 O2 174.9(2)
C2 N1 B1 O3 -4.8(4)
C2 C3 C4 C5 -0.5(4)
C2 C3 C8 C9 -108.0(4)
C2 C3 C8 C10 125.1(3)
C2 C7 C11 C12 128.2(3)
C2 C7 C11 C13 -107.0(3)
C3 C2 C7 C6 1.6(4)
C3 C2 C7 C11 180.0(3)
C3 C4 C5 C6 1.4(5)
C4 C3 C8 C9 70.2(4)
C4 C3 C8 C10 -56.7(4)
C4 C5 C6 C7 -0.7(5)
C5 C6 C7 C2 -0.7(4)
C5 C6 C7 C11 -179.1(3)
C6 C7 C11 C12 -53.5(4)
C6 C7 C11 C13 71.3(4)
C7 C2 C3 C4 -1.0(4)
C7 C2 C3 C8 177.3(3)
C8 C3 C4 C5 -178.8(3)
C14 O2 B1 O3 -8.4(3)
C14 O2 B1 N1 171.9(2)
C15 O3 B1 O2 -10.6(3)
C15 O3 B1 N1 169.1(2)
C16 C14 C15 O3 -147.2(3)
C16 C14 C15 C18 92.2(3)
C16 C14 C15 C19 -35.2(4)
C17 C14 C15 O3 84.2(3)
C17 C14 C15 C18 -36.4(3)
C17 C14 C15 C19 -163.8(3)
B1 O2 C14 C15 22.5(3)
B1 O2 C14 C16 145.8(3)
B1 O2 C14 C17 -94.5(3)
B1 O3 C15 C14 23.7(3)
B1 O3 C15 C18 148.1(3)
B1 O3 C15 C19 -94.7(3)
B1 N1 C1 O1 179.2(3)
B1 N1 C2 C3 93.4(3)
B1 N1 C2 C7 -87.4(3)
